data_4116613
loop_
_publ_author_name
'Kee-Chan Kim'
'Michael T. Pope'
'Gennaro J. Gama'
'Michael H. Dickman'

_publ_section_title
;
 Slow Proton Exchange in Aqueous Solution. Consequences of Protonation and
 Hydration within the Central Cavity of Preyssler Anion Derivatives,
 [|M(H2O)|@P5W30O110]n-
;
_journal_name_full 'Journal of the American Chemical Society'
_journal_page_first 11164
_journal_page_last 11170
_journal_paper_doi 10.1021/ja992105b
_journal_volume 121
_journal_year 1999
_chemical_formula_sum 'H50 K3 O131 P5 U W30'
_chemical_formula_weight 8172.08
_chemical_name_systematic
; 
 ? 
;
_space_group_IT_number 11
_symmetry_cell_setting monoclinic
_symmetry_space_group_name_Hall '-P 2yb'
_symmetry_space_group_name_H-M 'P 1 21/m 1'
_atom_sites_solution_hydrogens geom
_atom_sites_solution_primary direct
_atom_sites_solution_secondary difmap
_audit_creation_method SHELXL-97
_cell_angle_alpha 90.00
_cell_angle_beta 113.7860(10)
_cell_angle_gamma 90.00
_cell_formula_units_Z 2
_cell_length_a 16.9079(6)
_cell_length_b 20.9669(7)
_cell_length_c 17.8737(6)
_cell_measurement_reflns_used 8192
_cell_measurement_temperature 173(2)
_cell_measurement_theta_max 28.04
_cell_measurement_theta_min 1.24
_cell_volume 5798.1(3)
_computing_cell_refinement 'SAINT (Siemens, 1996)'
_computing_data_collection 'SMART (Siemens, 1996)'
_computing_data_reduction 'SAINT (Siemens, 1996)'
_computing_molecular_graphics 'Bruker SHELXTL'
_computing_publication_material 'Bruker SHELXTL'
_computing_structure_refinement 'SHELXL-97 (Sheldrick, 1997)'
_computing_structure_solution 'SHELXS-97 (Sheldrick, 1990)'
_diffrn_ambient_temperature 173(2)
_diffrn_measured_fraction_theta_full 0.955
_diffrn_measured_fraction_theta_max 0.955
_diffrn_measurement_device_type 'CCD area detector'
_diffrn_measurement_method '\w scans'
_diffrn_radiation_monochromator graphite
_diffrn_radiation_source 'normal-focus sealed tube'
_diffrn_radiation_type MoK\a
_diffrn_radiation_wavelength 0.71073
_diffrn_reflns_av_R_equivalents 0.0994
_diffrn_reflns_av_sigmaI/netI 0.0776
_diffrn_reflns_limit_h_max 22
_diffrn_reflns_limit_h_min -22
_diffrn_reflns_limit_k_max 26
_diffrn_reflns_limit_k_min -26
_diffrn_reflns_limit_l_max 22
_diffrn_reflns_limit_l_min -23
_diffrn_reflns_number 62159
_diffrn_reflns_theta_full 28.04
_diffrn_reflns_theta_max 28.04
_diffrn_reflns_theta_min 1.24
_diffrn_standards_decay_% none
_exptl_absorpt_coefficient_mu 31.313
_exptl_absorpt_correction_T_max 0.065734
_exptl_absorpt_correction_T_min 0.015470
_exptl_absorpt_correction_type multi-scan
_exptl_absorpt_process_details 'empirical (Blessing, 1995)'
_exptl_crystal_colour Brown
_exptl_crystal_density_diffrn 4.681
_exptl_crystal_description plate
_exptl_crystal_F_000 7084
_exptl_crystal_size_max 0.28
_exptl_crystal_size_mid 0.24
_exptl_crystal_size_min 0.18
_refine_diff_density_max 6.802
_refine_diff_density_min -4.963
_refine_diff_density_rms 0.644
_refine_ls_extinction_method none
_refine_ls_goodness_of_fit_ref 1.108
_refine_ls_hydrogen_treatment mixed
_refine_ls_matrix_type full
_refine_ls_number_parameters 486
_refine_ls_number_reflns 13819
_refine_ls_number_restraints 0
_refine_ls_restrained_S_all 1.108
_refine_ls_R_factor_all 0.1002
_refine_ls_R_factor_gt 0.0703
_refine_ls_shift/su_max 0.001
_refine_ls_shift/su_mean 0.000
_refine_ls_structure_factor_coef Fsqd
_refine_ls_weighting_details 'calc w=1/[\s^2^(Fo^2^)+(0.0535P)^2^+405.0000P] where P=(Fo^2^+2Fc^2^)/3'
_refine_ls_weighting_scheme calc
_refine_ls_wR_factor_gt 0.1524
_refine_ls_wR_factor_ref 0.1664
_reflns_number_gt 10261
_reflns_number_total 13819
_reflns_threshold_expression >2sigma(I)
_cod_data_source_file ja992105b_s3.cif
_cod_data_source_block hup
_cod_database_code 4116613

loop_
_symmetry_equiv_pos_as_xyz
'x, y, z'
'-x, y+1/2, -z'
'-x, -y, -z'
'x, -y-1/2, z'

loop_
_atom_site_label
_atom_site_type_symbol
_atom_site_fract_x
_atom_site_fract_y
_atom_site_fract_z
_atom_site_U_iso_or_equiv
_atom_site_adp_type
_atom_site_occupancy
_atom_site_symmetry_multiplicity
_atom_site_calc_flag
_atom_site_refinement_flags
W1 W 0.55100(6) 0.66996(5) 0.35318(5) 0.0221(2) Uani 1 1 d .
W2 W 0.78743(6) 0.66974(4) 0.39494(5) 0.01818(19) Uani 1 1 d .
W3 W 1.01548(6) 0.67038(5) 0.56333(5) 0.0221(2) Uani 1 1 d .
W4 W 1.14250(6) 0.67011(5) 0.79218(6) 0.0271(2) Uani 1 1 d .
W5 W 1.11955(6) 0.66999(5) 0.99683(5) 0.0236(2) Uani 1 1 d .
W6 W 0.95966(7) 0.66998(4) 1.09511(5) 0.0246(2) Uani 1 1 d .
W7 W 0.71998(7) 0.66983(5) 1.05176(5) 0.0265(2) Uani 1 1 d .
W8 W 0.49419(7) 0.66980(5) 0.88577(6) 0.0287(2) Uani 1 1 d .
W9 W 0.36771(7) 0.66933(6) 0.65509(6) 0.0315(2) Uani 1 1 d .
W10 W 0.38953(6) 0.66913(5) 0.45196(5) 0.0257(2) Uani 1 1 d .
W11 W 0.70702(6) 0.58349(4) 0.53209(5) 0.01741(18) Uani 1 1 d .
W12 W 0.93381(6) 0.58512(4) 0.69868(5) 0.01756(19) Uani 1 1 d .
W13 W 0.91002(6) 0.58444(4) 0.90017(5) 0.01523(18) Uani 1 1 d .
W14 W 0.67178(6) 0.58417(4) 0.85732(5) 0.01618(18) Uani 1 1 d .
W15 W 0.54463(6) 0.57966(4) 0.62802(5) 0.01916(19) Uani 1 1 d .
U1 U 0.75540(10) 0.65470(7) 0.72395(8) 0.0117(3) Uani 0.50 1 d P
P1 P 0.7044(5) 0.7500 0.5184(4) 0.0112(14) Uani 1 2 d S
P2 P 0.9477(5) 0.7500 0.6964(4) 0.0120(14) Uani 1 2 d S
P3 P 0.9220(5) 0.7500 0.9133(4) 0.0108(14) Uani 1 2 d S
P4 P 0.6651(5) 0.7500 0.8667(4) 0.0141(15) Uani 1 2 d S
P5 P 0.5334(5) 0.7500 0.6242(4) 0.0150(15) Uani 1 2 d S
K1 K 0.3228(7) 0.5954(5) 0.2262(6) 0.028(2) Uani 0.50 1 d P
K2 K 0.9792(10) 0.6106(7) 0.3357(9) 0.017(3) Uiso 0.30 1 d P
K3 K 0.8763(8) 0.5515(5) 0.2310(7) 0.018(2) Uiso 0.40 1 d P
K4 K 1.1778(10) 0.5901(7) 0.4464(9) 0.016(3) Uiso 0.30 1 d P
O1P1 O 0.7184(10) 0.6903(7) 0.5720(9) 0.018(3) Uiso 1 1 d .
O2P1 O 0.6105(12) 0.7500 0.4473(11) 0.011(4) Uiso 1 2 d S
O3P1 O 0.7700(13) 0.7500 0.4775(12) 0.015(4) Uiso 1 2 d S
O1P2 O 0.8990(10) 0.6897(7) 0.7034(9) 0.020(3) Uiso 1 1 d .
O2P2 O 0.9573(13) 0.7500 0.6127(12) 0.016(4) Uiso 1 2 d S
O3P2 O 1.0413(13) 0.7500 0.7663(12) 0.015(4) Uiso 1 2 d S
O1P3 O 0.8800(9) 0.6900(6) 0.8660(8) 0.012(3) Uiso 1 1 d .
O2P3 O 1.0211(14) 0.7500 0.9325(13) 0.021(5) Uiso 1 2 d S
O3P3 O 0.9148(11) 0.7500 0.9965(11) 0.007(4) Uiso 1 2 d S
O1P4 O 0.6856(10) 0.6880(7) 0.8290(9) 0.020(3) Uiso 1 1 d .
O2P4 O 0.7213(13) 0.7500 0.9634(12) 0.015(4) Uiso 1 2 d S
O3P4 O 0.5709(15) 0.7500 0.8514(14) 0.028(5) Uiso 1 2 d S
O1P5 O 0.5925(9) 0.6889(7) 0.6527(9) 0.015(3) Uiso 1 1 d .
O2P5 O 0.4660(14) 0.7500 0.6657(13) 0.021(5) Uiso 1 2 d S
O3P5 O 0.4857(13) 0.7500 0.5310(12) 0.016(4) Uiso 1 2 d S
O1U O 0.7622(19) 0.7656(14) 0.7262(18) 0.031(8) Uiso 0.50 1 d P
O1A O 0.5030(11) 0.6174(8) 0.2734(10) 0.028(4) Uiso 1 1 d .
O1B O 0.6624(10) 0.6752(7) 0.3445(9) 0.020(3) Uiso 1 1 d .
O1C O 0.5178(14) 0.7500 0.2929(13) 0.019(4) Uiso 1 2 d S
O1D O 0.6076(9) 0.6137(7) 0.4440(9) 0.018(3) Uiso 1 1 d .
O2A O 0.8000(10) 0.6191(7) 0.3244(9) 0.019(3) Uiso 1 1 d .
O2B O 0.9089(10) 0.6769(7) 0.4672(9) 0.019(3) Uiso 1 1 d .
O2C O 0.7936(14) 0.7500 0.3434(12) 0.018(4) Uiso 1 2 d S
O2D O 0.7734(9) 0.6129(7) 0.4718(8) 0.014(3) Uiso 1 1 d .
O3A O 1.0699(11) 0.6196(8) 0.5226(10) 0.026(4) Uiso 1 1 d .
O3B O 1.1053(11) 0.6745(8) 0.6754(10) 0.026(4) Uiso 1 1 d .
O3C O 1.0578(14) 0.7500 0.5364(13) 0.019(4) Uiso 1 2 d S
O3D O 0.9577(9) 0.6122(7) 0.6077(9) 0.017(3) Uiso 1 1 d .
O4A O 1.2265(11) 0.6176(8) 0.8138(10) 0.030(4) Uiso 1 1 d .
O4B O 1.1502(11) 0.6761(8) 0.9033(10) 0.028(4) Uiso 1 1 d .
O4C O 1.2039(14) 0.7500 0.8059(13) 0.019(4) Uiso 1 2 d S
O4D O 1.0456(10) 0.6112(7) 0.7698(9) 0.020(3) Uiso 1 1 d .
O5A O 1.2022(11) 0.6190(8) 1.0558(10) 0.028(4) Uiso 1 1 d .
O5B O 1.0619(10) 0.6747(7) 1.0734(9) 0.020(3) Uiso 1 1 d .
O5C O 1.1799(14) 0.7500 1.0413(13) 0.019(4) Uiso 1 2 d S
O5D O 1.0269(9) 0.6118(7) 0.9346(8) 0.016(3) Uiso 1 1 d .
O6A O 0.9982(11) 0.6175(8) 1.1770(10) 0.029(4) Uiso 1 1 d .
O6B O 0.8438(10) 0.6769(7) 1.0894(9) 0.022(3) Uiso 1 1 d .
O6C O 0.9898(15) 0.7500 1.1554(14) 0.025(5) Uiso 1 2 d S
O6D O 0.9137(9) 0.6116(7) 1.0031(8) 0.016(3) Uiso 1 1 d .
O7A O 0.7168(10) 0.6175(7) 1.1259(10) 0.023(3) Uiso 1 1 d .
O7B O 0.5974(11) 0.6751(8) 0.9870(11) 0.031(4) Uiso 1 1 d .
O7C O 0.7153(14) 0.7500 1.1054(13) 0.023(5) Uiso 1 2 d S
O7D O 0.7211(9) 0.6131(7) 0.9690(9) 0.018(3) Uiso 1 1 d .
O8A O 0.4347(12) 0.6197(9) 0.9183(11) 0.035(4) Uiso 1 1 d .
O8B O 0.4164(12) 0.6776(8) 0.7735(11) 0.033(4) Uiso 1 1 d .
O8C O 0.4500(15) 0.7500 0.9085(14) 0.025(5) Uiso 1 2 d S
O8D O 0.5623(10) 0.6129(7) 0.8516(9) 0.022(3) Uiso 1 1 d .
O9A O 0.2834(13) 0.6192(9) 0.6405(12) 0.041(5) Uiso 1 1 d .
O9B O 0.3494(11) 0.6746(8) 0.5387(10) 0.029(4) Uiso 1 1 d .
O9C O 0.3083(16) 0.7500 0.6433(15) 0.030(5) Uiso 1 2 d S
O9D O 0.4599(10) 0.6111(7) 0.6644(9) 0.022(3) Uiso 1 1 d .
O10A O 0.3085(12) 0.6192(9) 0.3874(11) 0.037(4) Uiso 1 1 d .
O10B O 0.4584(10) 0.6781(7) 0.3883(9) 0.024(3) Uiso 1 1 d .
O10C O 0.3332(15) 0.7500 0.4089(14) 0.028(5) Uiso 1 2 d S
O10D O 0.4755(10) 0.6127(7) 0.5227(9) 0.021(3) Uiso 1 1 d .
O11A O 0.7008(11) 0.5037(8) 0.5052(10) 0.028(4) Uiso 1 1 d .
O11E O 0.8113(11) 0.5852(8) 0.6320(10) 0.030(4) Uiso 1 1 d .
O12A O 0.9540(11) 0.5029(8) 0.6949(10) 0.027(4) Uiso 1 1 d .
O12E O 0.8982(10) 0.5858(7) 0.7887(9) 0.021(3) Uiso 1 1 d .
O13A O 0.9259(10) 0.5030(7) 0.9178(9) 0.021(3) Uiso 1 1 d .
O13E O 0.7861(9) 0.5849(7) 0.8549(9) 0.018(3) Uiso 1 1 d .
O14A O 0.6632(10) 0.5033(8) 0.8745(10) 0.024(4) Uiso 1 1 d .
O14E O 0.6306(12) 0.5818(8) 0.7417(11) 0.033(4) Uiso 1 1 d .
O15A O 0.5234(13) 0.5009(9) 0.6187(12) 0.042(5) Uiso 1 1 d .
O15E O 0.6434(11) 0.5816(8) 0.6034(10) 0.026(4) Uiso 1 1 d .
O1W O 1.3061(14) 0.5519(10) 0.9619(13) 0.051(5) Uiso 1 1 d .
O2W O 1.1404(11) 0.5017(8) 0.9232(10) 0.030(4) Uiso 1 1 d .
O3W O 0.609(3) 0.7500 0.181(2) 0.074(11) Uiso 1 2 d S
O4W O 0.913(3) 0.7500 0.276(3) 0.096(14) Uiso 1 2 d S
O5W O 0.1737(17) 0.5626(12) 0.2332(16) 0.068(7) Uiso 1 1 d .
O6W O 0.339(2) 0.7500 0.983(2) 0.063(9) Uiso 1 2 d S
O7W O 0.1915(19) 0.5236(14) 0.6773(17) 0.080(8) Uiso 1 1 d .
O8W O 1.173(4) 0.7500 0.470(4) 0.129(19) Uiso 1 2 d S
O9W O 0.316(4) 0.7500 0.207(4) 0.14(2) Uiso 1 2 d S
O10W O 1.385(3) 0.638(2) 1.083(3) 0.149(16) Uiso 1 1 d .
O11W O 0.098(3) 0.486(2) 0.526(3) 0.166(18) Uiso 1 1 d .
O12W O 0.195(5) 0.7500 0.239(5) 0.20(3) Uiso 1 2 d S
O13W O 0.394(3) 0.493(3) 0.729(3) 0.18(2) Uiso 1 1 d .

loop_
_atom_site_aniso_label
_atom_site_aniso_U_11
_atom_site_aniso_U_22
_atom_site_aniso_U_33
_atom_site_aniso_U_23
_atom_site_aniso_U_13
_atom_site_aniso_U_12
W1 0.0243(5) 0.0287(5) 0.0052(4) -0.0060(3) -0.0025(3) 0.0021(4)
W2 0.0332(5) 0.0181(4) 0.0070(4) 0.0009(3) 0.0120(4) 0.0048(4)
W3 0.0299(5) 0.0279(5) 0.0132(4) -0.0024(4) 0.0137(4) 0.0028(4)
W4 0.0191(5) 0.0375(5) 0.0169(4) -0.0090(4) -0.0007(4) 0.0077(4)
W5 0.0205(5) 0.0279(5) 0.0121(4) -0.0059(4) -0.0043(3) 0.0075(4)
W6 0.0454(6) 0.0240(5) 0.0022(3) 0.0040(3) 0.0071(4) 0.0120(4)
W7 0.0473(6) 0.0289(5) 0.0073(4) 0.0048(3) 0.0152(4) 0.0052(5)
W8 0.0316(6) 0.0348(5) 0.0306(5) 0.0029(4) 0.0239(5) -0.0026(4)
W9 0.0251(5) 0.0470(6) 0.0280(5) -0.0092(5) 0.0165(4) -0.0123(5)
W10 0.0174(5) 0.0424(6) 0.0102(4) -0.0065(4) -0.0019(3) -0.0029(4)
W11 0.0300(5) 0.0150(4) 0.0072(3) -0.0025(3) 0.0074(3) -0.0034(4)
W12 0.0293(5) 0.0165(4) 0.0078(4) 0.0024(3) 0.0085(3) 0.0081(4)
W13 0.0224(4) 0.0166(4) 0.0052(3) 0.0041(3) 0.0040(3) 0.0035(3)
W14 0.0229(4) 0.0191(4) 0.0057(3) 0.0029(3) 0.0049(3) -0.0027(3)
W15 0.0254(5) 0.0246(4) 0.0055(3) -0.0010(3) 0.0042(3) -0.0069(4)
U1 0.0197(8) 0.0120(6) 0.0029(6) -0.0009(5) 0.0041(5) -0.0012(6)
P1 0.018(4) 0.010(3) 0.005(3) 0.000 0.004(3) 0.000
P2 0.018(4) 0.013(3) 0.005(3) 0.000 0.005(3) 0.000
P3 0.012(4) 0.012(3) 0.004(3) 0.000 -0.002(3) 0.000
P4 0.018(4) 0.015(3) 0.009(3) 0.000 0.005(3) 0.000
P5 0.017(4) 0.021(4) 0.007(3) 0.000 0.005(3) 0.000
K1 0.023(5) 0.040(6) 0.012(4) -0.017(4) -0.001(4) -0.004(4)

loop_
_atom_type_symbol
_atom_type_description
_atom_type_scat_dispersion_real
_atom_type_scat_dispersion_imag
_atom_type_scat_source
O O 0.0106 0.0060 'International Tables Vol C Tables 4.2.6.8 and 6.1.1.4'
P P 0.1023 0.0942 'International Tables Vol C Tables 4.2.6.8 and 6.1.1.4'
K K 0.2009 0.2494 'International Tables Vol C Tables 4.2.6.8 and 6.1.1.4'
W W -0.8490 6.8722 'International Tables Vol C Tables 4.2.6.8 and 6.1.1.4'
U U -9.6767 9.6646 'International Tables Vol C Tables 4.2.6.8 and 6.1.1.4'
H H 0.0000 0.0000 'International Tables Vol C Tables 4.2.6.8 and 6.1.1.4'

loop_
_geom_angle_atom_site_label_1
_geom_angle_atom_site_label_2
_geom_angle_atom_site_label_3
_geom_angle
_geom_angle_site_symmetry_1
_geom_angle_site_symmetry_3
O1A W1 O10B 98.9(7) . .
O1A W1 O1D 102.4(7) . .
O10B W1 O1D 88.4(6) . .
O1A W1 O1C 99.1(8) . .
O10B W1 O1C 90.8(8) . .
O1D W1 O1C 158.4(7) . .
O1A W1 O1B 96.7(7) . .
O10B W1 O1B 164.3(6) . .
O1D W1 O1B 86.2(6) . .
O1C W1 O1B 88.8(8) . .
O1A W1 O2P1 172.8(6) . .
O10B W1 O2P1 82.5(7) . .
O1D W1 O2P1 84.7(5) . .
O1C W1 O2P1 73.7(6) . .
O1B W1 O2P1 82.3(6) . .
O1A W1 K1 40.8(6) . .
O10B W1 K1 58.8(5) . .
O1D W1 K1 106.4(5) . .
O1C W1 K1 91.5(6) . .
O1B W1 K1 136.9(5) . .
O2P1 W1 K1 138.7(5) . .
O2A W2 O2D 103.3(6) . .
O2A W2 O1B 97.4(7) . .
O2D W2 O1B 86.7(6) . .
O2A W2 O2C 98.1(7) . .
O2D W2 O2C 158.6(7) . .
O1B W2 O2C 89.2(8) . .
O2A W2 O2B 97.2(7) . .
O2D W2 O2B 88.6(6) . .
O1B W2 O2B 165.3(6) . .
O2C W2 O2B 90.2(8) . .
O2A W2 O3P1 171.7(6) . .
O2D W2 O3P1 84.9(5) . .
O1B W2 O3P1 81.9(7) . .
O2C W2 O3P1 73.7(6) . .
O2B W2 O3P1 83.9(7) . .
O2A W2 K2 42.5(5) . .
O2D W2 K2 110.4(5) . .
O1B W2 K2 138.2(5) . .
O2C W2 K2 86.5(6) . .
O2B W2 K2 56.4(5) . .
O3P1 W2 K2 135.6(5) . .
O3A W3 O3D 103.0(7) . .
O3A W3 O2B 97.6(7) . .
O3D W3 O2B 88.0(6) . .
O3A W3 O3C 96.4(8) . .
O3D W3 O3C 160.5(7) . .
O2B W3 O3C 91.3(8) . .
O3A W3 O3B 97.5(7) . .
O3D W3 O3B 85.4(6) . .
O2B W3 O3B 164.5(6) . .
O3C W3 O3B 90.2(8) . .
O3A W3 O2P2 170.5(7) . .
O3D W3 O2P2 86.3(6) . .
O2B W3 O2P2 84.2(7) . .
O3C W3 O2P2 74.2(6) . .
O3B W3 O2P2 81.4(7) . .
O3A W3 K2 44.5(6) . .
O3D W3 K2 108.7(5) . .
O2B W3 K2 54.6(5) . .
O3C W3 K2 86.5(6) . .
O3B W3 K2 140.9(5) . .
O2P2 W3 K2 134.2(5) . .
O4A W4 O3B 98.9(8) . .
O4A W4 O4C 100.0(8) . .
O3B W4 O4C 91.1(8) . .
O4A W4 O4B 95.9(8) . .
O3B W4 O4B 164.7(7) . .
O4C W4 O4B 90.2(8) . .
O4A W4 O4D 100.9(7) . .
O3B W4 O4D 85.9(7) . .
O4C W4 O4D 159.1(7) . .
O4B W4 O4D 87.4(7) . .
O4A W4 O3P2 173.3(7) . .
O3B W4 O3P2 81.7(7) . .
O4C W4 O3P2 73.3(7) . .
O4B W4 O3P2 84.1(7) . .
O4D W4 O3P2 85.7(6) . .
O5A W5 O5D 103.1(7) . .
O5A W5 O4B 97.7(7) . .
O5D W5 O4B 89.0(6) . .
O5A W5 O5C 97.0(8) . .
O5D W5 O5C 159.8(7) . .
O4B W5 O5C 91.0(8) . .
O5A W5 O5B 96.4(7) . .
O5D W5 O5B 85.4(6) . .
O4B W5 O5B 165.7(7) . .
O5C W5 O5B 89.9(8) . .
O5A W5 O2P3 171.2(7) . .
O5D W5 O2P3 85.3(6) . .
O4B W5 O2P3 85.0(7) . .
O5C W5 O2P3 74.5(7) . .
O5B W5 O2P3 81.4(7) . .
O6A W6 O5B 98.1(7) . .
O6A W6 O6B 96.9(7) . .
O5B W6 O6B 164.7(6) . .
O6A W6 O6D 101.6(7) . .
O5B W6 O6D 87.0(6) . .
O6B W6 O6D 87.2(6) . .
O6A W6 O6C 98.9(8) . .
O5B W6 O6C 90.6(8) . .
O6B W6 O6C 89.9(8) . .
O6D W6 O6C 159.5(7) . .
O6A W6 O3P3 173.2(7) . .
O5B W6 O3P3 81.7(6) . .
O6B W6 O3P3 83.8(6) . .
O6D W6 O3P3 85.2(5) . .
O6C W6 O3P3 74.3(7) . .
O6A W6 K3 38.5(6) . 1_556
O5B W6 K3 134.7(5) . 1_556
O6B W6 K3 59.4(5) . 1_556
O6D W6 K3 90.2(4) . 1_556
O6C W6 K3 105.7(6) . 1_556
O3P3 W6 K3 143.1(5) . 1_556
O7A W7 O7D 102.2(7) . .
O7A W7 O7B 97.9(7) . .
O7D W7 O7B 85.1(7) . .
O7A W7 O6B 98.4(7) . .
O7D W7 O6B 88.3(6) . .
O7B W7 O6B 163.4(7) . .
O7A W7 O7C 98.6(8) . .
O7D W7 O7C 159.2(7) . .
O7B W7 O7C 89.9(8) . .
O6B W7 O7C 90.9(8) . .
O7A W7 O2P4 172.4(6) . .
O7D W7 O2P4 85.3(6) . .
O7B W7 O2P4 81.5(7) . .
O6B W7 O2P4 82.8(7) . .
O7C W7 O2P4 73.9(7) . .
O7A W7 K3 39.2(6) . 1_556
O7D W7 K3 91.3(5) . 1_556
O7B W7 K3 135.0(5) . 1_556
O6B W7 K3 60.2(5) . 1_556
O7C W7 K3 106.3(6) . 1_556
O2P4 W7 K3 143.0(5) . 1_556
O8A W8 O8B 99.2(8) . .
O8A W8 O8D 103.7(8) . .
O8B W8 O8D 88.1(7) . .
O8A W8 O7B 98.6(8) . .
O8B W8 O7B 161.9(8) . .
O8D W8 O7B 84.4(7) . .
O8A W8 O8C 97.6(8) . .
O8B W8 O8C 89.2(8) . .
O8D W8 O8C 158.7(8) . .
O7B W8 O8C 91.8(8) . .
O8A W8 O3P4 171.9(7) . .
O8B W8 O3P4 83.3(8) . .
O8D W8 O3P4 84.1(6) . .
O7B W8 O3P4 79.6(8) . .
O8C W8 O3P4 74.7(7) . .
O9A W9 O9D 102.7(8) . .
O9A W9 O9C 99.0(9) . .
O9D W9 O9C 157.9(8) . .
O9A W9 O8B 100.5(8) . .
O9D W9 O8B 89.5(7) . .
O9C W9 O8B 90.8(9) . .
O9A W9 O9B 96.1(8) . .
O9D W9 O9B 84.5(7) . .
O9C W9 O9B 89.0(9) . .
O8B W9 O9B 163.2(7) . .
O9A W9 O2P5 170.9(8) . .
O9D W9 O2P5 85.9(6) . .
O9C W9 O2P5 72.2(8) . .
O8B W9 O2P5 82.6(8) . .
O9B W9 O2P5 81.3(7) . .
O10A W10 O10D 104.6(8) . .
O10A W10 O9B 97.5(8) . .
O10D W10 O9B 85.7(7) . .
O10A W10 O10B 99.7(8) . .
O10D W10 O10B 88.4(7) . .
O9B W10 O10B 162.8(7) . .
O10A W10 O10C 97.7(9) . .
O10D W10 O10C 157.6(8) . .
O9B W10 O10C 89.5(8) . .
O10B W10 O10C 89.9(8) . .
O10A W10 O3P5 171.5(7) . .
O10D W10 O3P5 83.8(6) . .
O9B W10 O3P5 81.8(7) . .
O10B W10 O3P5 81.4(7) . .
O10C W10 O3P5 73.9(7) . .
O10A W10 K4 42.3(7) . 1_455
O10D W10 K4 101.5(5) . 1_455
O9B W10 K4 55.3(5) . 1_455
O10B W10 K4 141.9(5) . 1_455
O10C W10 K4 93.5(7) . 1_455
O3P5 W10 K4 135.8(5) . 1_455
O10A W10 K1 43.8(6) . .
O10D W10 K1 104.9(5) . .
O9B W10 K1 141.2(5) . .
O10B W10 K1 56.0(5) . .
O10C W10 K1 92.5(7) . .
O3P5 W10 K1 135.7(5) . .
K4 W10 K1 85.9(3) 1_455 .
O11A W11 O1D 99.1(7) . .
O11A W11 O11E 101.8(8) . .
O1D W11 O11E 159.1(7) . .
O11A W11 O2D 97.9(7) . .
O1D W11 O2D 87.1(6) . .
O11E W11 O2D 89.5(7) . .
O11A W11 O15E 99.8(7) . .
O1D W11 O15E 90.7(6) . .
O11E W11 O15E 86.3(7) . .
O2D W11 O15E 162.3(6) . .
O11A W11 O1P1 178.4(7) . .
O1D W11 O1P1 82.5(6) . .
O11E W11 O1P1 76.7(6) . .
O2D W11 O1P1 82.6(5) . .
O15E W11 O1P1 79.7(6) . .
O11A W11 U1 130.1(5) . .
O1D W11 U1 116.6(4) . .
O11E W11 U1 47.7(5) . .
O2D W11 U1 116.5(4) . .
O15E W11 U1 49.6(5) . .
O1P1 W11 U1 48.5(4) . .
O11A W11 K4 30.3(6) . 3_766
O1D W11 K4 127.5(5) . 3_766
O11E W11 K4 72.9(5) . 3_766
O2D W11 K4 88.6(5) . 3_766
O15E W11 K4 106.6(5) . 3_766
O1P1 W11 K4 148.3(4) . 3_766
U1 W11 K4 111.9(2) . 3_766
O12A W12 O4D 98.8(7) . .
O12A W12 O3D 98.4(7) . .
O4D W12 O3D 89.4(6) . .
O12A W12 O11E 98.8(8) . .
O4D W12 O11E 162.2(7) . .
O3D W12 O11E 91.0(7) . .
O12A W12 O12E 99.7(7) . .
O4D W12 O12E 90.1(6) . .
O3D W12 O12E 161.7(6) . .
O11E W12 O12E 84.1(7) . .
O12A W12 O1P2 176.2(7) . .
O4D W12 O1P2 84.3(6) . .
O3D W12 O1P2 83.8(6) . .
O11E W12 O1P2 78.1(6) . .
O12E W12 O1P2 77.9(6) . .
O12A W12 U1 126.5(5) . .
O4D W12 U1 118.0(5) . .
O3D W12 U1 118.0(4) . .
O11E W12 U1 47.2(5) . .
O12E W12 U1 47.4(5) . .
O1P2 W12 U1 49.7(4) . .
O12A W12 K3 35.9(6) . 3_766
O4D W12 K3 63.1(5) . 3_766
O3D W12 K3 93.4(5) . 3_766
O11E W12 K3 134.6(5) . 3_766
O12E W12 K3 102.6(5) . 3_766
O1P2 W12 K3 147.3(4) . 3_766
U1 W12 K3 148.25(16) . 3_766
O13A W13 O6D 100.2(6) . .
O13A W13 O5D 100.0(7) . .
O6D W13 O5D 88.4(6) . .
O13A W13 O13E 98.3(7) . .
O6D W13 O13E 90.6(6) . .
O5D W13 O13E 161.6(6) . .
O13A W13 O12E 98.5(7) . .
O6D W13 O12E 161.3(6) . .
O5D W13 O12E 89.5(6) . .
O13E W13 O12E 85.6(6) . .
O13A W13 O1P3 175.1(6) . .
O6D W13 O1P3 83.5(5) . .
O5D W13 O1P3 83.4(5) . .
O13E W13 O1P3 78.3(5) . .
O12E W13 O1P3 77.9(6) . .
O13A W13 U1 125.5(5) . .
O6D W13 U1 117.7(4) . .
O5D W13 U1 117.6(4) . .
O13E W13 U1 47.7(4) . .
O12E W13 U1 48.2(5) . .
O1P3 W13 U1 49.5(3) . .
O14A W14 O14E 98.4(8) . .
O14A W14 O8D 99.7(7) . .
O14E W14 O8D 91.6(7) . .
O14A W14 O7D 99.0(7) . .
O14E W14 O7D 162.5(7) . .
O8D W14 O7D 87.8(6) . .
O14A W14 O13E 99.5(7) . .
O14E W14 O13E 84.7(7) . .
O8D W14 O13E 160.8(6) . .
O7D W14 O13E 90.1(6) . .
O14A W14 O1P4 176.6(6) . .
O14E W14 O1P4 79.0(7) . .
O8D W14 O1P4 82.5(6) . .
O7D W14 O1P4 83.6(6) . .
O13E W14 O1P4 78.3(6) . .
O14A W14 U1 127.5(5) . .
O14E W14 U1 49.5(5) . .
O8D W14 U1 118.2(5) . .
O7D W14 U1 116.2(4) . .
O13E W14 U1 46.8(4) . .
O1P4 W14 U1 49.1(4) . .
O14A W14 K1 34.7(5) . 3_666
O14E W14 K1 68.2(6) . 3_666
O8D W14 K1 115.9(5) . 3_666
O7D W14 K1 127.4(5) . 3_666
O13E W14 K1 80.2(4) . 3_666
O1P4 W14 K1 142.0(4) . 3_666
U1 W14 K1 93.75(16) . 3_666
O15A W15 O15E 99.8(8) . .
O15A W15 O10D 103.8(8) . .
O15E W15 O10D 90.6(7) . .
O15A W15 O9D 102.3(8) . .
O15E W15 O9D 157.6(7) . .
O10D W15 O9D 88.0(7) . .
O15A W15 O14E 99.4(8) . .
O15E W15 O14E 83.5(7) . .
O10D W15 O14E 156.7(7) . .
O9D W15 O14E 89.1(7) . .
O15A W15 O1P5 173.0(8) . .
O15E W15 O1P5 76.1(6) . .
O10D W15 O1P5 82.1(6) . .
O9D W15 O1P5 81.5(6) . .
O14E W15 O1P5 74.7(6) . .
O15A W15 U1 126.9(7) . .
O15E W15 U1 46.4(5) . .
O10D W15 U1 113.8(5) . .
O9D W15 U1 114.7(5) . .
O14E W15 U1 47.7(5) . .
O1P5 W15 U1 46.3(3) . .
O1U U1 O1U 1.0(3) 4_575 .
O1U U1 O1P5 77.8(11) 4_575 .
O1U U1 O1P5 76.8(8) . .
O1U U1 O13E 123.2(11) 4_575 .
O1U U1 O13E 123.4(8) . .
O1P5 U1 O13E 112.1(4) . .
O1U U1 O1P1 74.2(11) 4_575 .
O1U U1 O1P1 74.0(8) . .
O1P5 U1 O1P1 69.9(4) . .
O13E U1 O1P1 162.6(4) . .
O1U U1 O11E 121.8(11) 4_575 .
O1U U1 O11E 122.3(8) . .
O1P5 U1 O11E 114.7(5) . .
O13E U1 O11E 104.8(5) . .
O1P1 U1 O11E 60.8(5) . .
O1U U1 O12E 119.5(11) 4_575 .
O1U U1 O12E 120.5(8) . .
O1P5 U1 O12E 162.7(5) . .
O13E U1 O12E 59.3(5) . .
O1P1 U1 O12E 113.6(5) . .
O11E U1 O12E 58.5(5) . .
O1U U1 O1P3 71.4(11) 4_575 .
O1U U1 O1P3 72.1(8) . .
O1P5 U1 O1P3 131.1(4) . .
O13E U1 O1P3 60.7(4) . .
O1P1 U1 O1P3 132.1(4) . .
O11E U1 O1P3 113.7(5) . .
O12E U1 O1P3 60.3(4) . .
O1U U1 O1P4 76.6(11) 4_575 .
O1U U1 O1P4 76.2(8) . .
O1P5 U1 O1P4 66.2(4) . .
O13E U1 O1P4 60.4(4) . .
O1P1 U1 O1P4 131.2(5) . .
O11E U1 O1P4 161.5(5) . .
O12E U1 O1P4 114.7(5) . .
O1P3 U1 O1P4 70.3(4) . .
O1U U1 O1P2 71.0(11) 4_575 .
O1U U1 O1P2 71.9(8) . .
O1P5 U1 O1P2 133.2(4) . .
O13E U1 O1P2 114.0(5) . .
O1P1 U1 O1P2 68.6(5) . .
O11E U1 O1P2 59.8(5) . .
O12E U1 O1P2 59.7(5) . .
O1P3 U1 O1P2 69.3(4) . .
O1P4 U1 O1P2 134.3(5) . .
O1U U1 O15E 127.2(11) 4_575 .
O1U U1 O15E 126.5(8) . .
O1P5 U1 O15E 60.5(5) . .
O13E U1 O15E 102.6(5) . .
O1P1 U1 O15E 62.6(5) . .
O11E U1 O15E 60.1(5) . .
O12E U1 O15E 105.2(5) . .
O1P3 U1 O15E 161.3(4) . .
O1P4 U1 O15E 110.0(5) . .
O1P2 U1 O15E 115.2(5) . .
O1U U1 O14E 127.3(11) 4_575 .
O1U U1 O14E 126.4(8) . .
O1P5 U1 O14E 60.0(5) . .
O13E U1 O14E 57.9(5) . .
O1P1 U1 O14E 113.9(5) . .
O11E U1 O14E 104.5(5) . .
O12E U1 O14E 104.8(5) . .
O1P3 U1 O14E 113.3(5) . .
O1P4 U1 O14E 59.0(5) . .
O1P2 U1 O14E 161.6(5) . .
O15E U1 O14E 56.5(5) . .
O1P1 P1 O1P1 109.2(11) 4_575 .
O1P1 P1 O3P1 109.6(7) 4_575 .
O1P1 P1 O3P1 109.6(7) . .
O1P1 P1 O2P1 110.6(7) 4_575 .
O1P1 P1 O2P1 110.6(7) . .
O3P1 P1 O2P1 107.3(11) . .
O1P2 P2 O1P2 110.3(12) . 4_575
O1P2 P2 O2P2 110.0(7) . .
O1P2 P2 O2P2 110.0(7) 4_575 .
O1P2 P2 O3P2 109.6(7) . .
O1P2 P2 O3P2 109.6(7) 4_575 .
O2P2 P2 O3P2 107.4(11) . .
O1P3 P3 O1P3 111.4(11) . 4_575
O1P3 P3 O3P3 109.6(7) . .
O1P3 P3 O3P3 109.6(7) 4_575 .
O1P3 P3 O2P3 109.8(7) . .
O1P3 P3 O2P3 109.8(7) 4_575 .
O3P3 P3 O2P3 106.4(11) . .
O3P4 P4 O1P4 108.9(8) . .
O3P4 P4 O1P4 108.9(8) . 4_575
O1P4 P4 O1P4 112.2(12) . 4_575
O3P4 P4 O2P4 108.7(12) . .
O1P4 P4 O2P4 109.0(7) . .
O1P4 P4 O2P4 109.0(7) 4_575 .
O3P5 P5 O1P5 109.8(7) . 4_575
O3P5 P5 O1P5 109.8(7) . .
O1P5 P5 O1P5 108.6(11) 4_575 .
O3P5 P5 O2P5 110.2(12) . .
O1P5 P5 O2P5 109.2(7) 4_575 .
O1P5 P5 O2P5 109.2(7) . .
O5W K1 O14A 99.5(7) . 3_666
O5W K1 O1A 161.1(8) . .
O14A K1 O1A 87.3(6) 3_666 .
O5W K1 O5A 79.5(7) . 1_454
O14A K1 O5A 70.4(5) 3_666 1_454
O1A K1 O5A 119.4(6) . 1_454
O5W K1 O10A 63.7(7) . .
O14A K1 O10A 142.1(6) 3_666 .
O1A K1 O10A 100.2(6) . .
O5A K1 O10A 131.9(6) 1_454 .
O5W K1 O9W 105.5(13) . .
O14A K1 O9W 132.2(12) 3_666 .
O1A K1 O9W 81.9(12) . .
O5A K1 O9W 75.0(12) 1_454 .
O10A K1 O9W 85.7(12) . .
O5W K1 O10W 136.0(11) . 1_454
O14A K1 O10W 64.0(9) 3_666 1_454
O1A K1 O10W 62.8(9) . 1_454
O5A K1 O10W 56.7(9) 1_454 1_454
O10A K1 O10W 151.3(10) . 1_454
O9W K1 O10W 69.7(14) . 1_454
O5W K1 O10B 114.9(7) . .
O14A K1 O10B 136.6(6) 3_666 .
O1A K1 O10B 52.1(5) . .
O5A K1 O10B 138.8(6) 1_454 .
O10A K1 O10B 51.9(5) . .
O9W K1 O10B 64.0(11) . .
O10W K1 O10B 102.2(9) 1_454 .
O5W K1 W1 143.4(6) . .
O14A K1 W1 110.3(5) 3_666 .
O1A K1 W1 23.2(3) . .
O5A K1 W1 129.8(5) 1_454 .
O10A K1 W1 79.7(4) . .
O9W K1 W1 69.6(11) . .
O10W K1 W1 78.0(8) 1_454 .
O10B K1 W1 29.2(3) . .
O5W K1 W10 86.5(6) . .
O14A K1 W10 149.3(5) 3_666 .
O1A K1 W10 78.9(4) . .
O5A K1 W10 140.1(5) 1_454 .
O10A K1 W10 23.4(4) . .
O9W K1 W10 73.1(11) . .
O10W K1 W10 129.2(9) 1_454 .
O10B K1 W10 28.6(3) . .
W1 K1 W10 57.04(12) . .
O5W K1 W14 86.6(6) . 3_666
O14A K1 W14 20.6(3) 3_666 3_666
O1A K1 W14 94.6(4) . 3_666
O5A K1 W14 83.4(4) 1_454 3_666
O10A K1 W14 121.6(5) . 3_666
O9W K1 W14 152.6(11) . 3_666
O10W K1 W14 84.4(8) 1_454 3_666
O10B K1 W14 133.3(4) . 3_666
W1 K1 W14 114.8(3) . 3_666
W10 K1 W14 133.1(3) . 3_666
K3 K2 O12A 67.6(6) . 3_766
K3 K2 O2A 64.2(5) . .
O12A K2 O2A 121.6(7) 3_766 .
K3 K2 O6A 66.1(6) . 1_554
O12A K2 O6A 69.3(6) 3_766 1_554
O2A K2 O6A 115.6(7) . 1_554
K3 K2 O3A 142.2(7) . .
O12A K2 O3A 101.7(6) 3_766 .
O2A K2 O3A 96.8(6) . .
O6A K2 O3A 146.5(7) 1_554 .
K3 K2 O4W 99.9(10) . .
O12A K2 O4W 147.5(10) 3_766 .
O2A K2 O4W 72.9(9) . .
O6A K2 O4W 78.2(9) 1_554 .
O3A K2 O4W 105.3(10) . .
K3 K2 K4 133.6(7) . .
O12A K2 K4 66.1(5) 3_766 .
O2A K2 K4 148.2(7) . .
O6A K2 K4 96.1(6) 1_554 .
O3A K2 K4 52.3(5) . .
O4W K2 K4 118.6(10) . .
K3 K2 O2B 115.1(7) . .
O12A K2 O2B 141.6(7) 3_766 .
O2A K2 O2B 51.5(4) . .
O6A K2 O2B 148.8(7) 1_554 .
O3A K2 O2B 51.0(5) . .
O4W K2 O2B 70.9(9) . .
K4 K2 O2B 101.9(5) . .
K3 K2 W2 87.4(5) . .
O12A K2 W2 139.1(6) 3_766 .
O2A K2 W2 23.2(3) . .
O6A K2 W2 130.3(6) 1_554 .
O3A K2 W2 78.2(4) . .
O4W K2 W2 65.5(9) . .
K4 K2 W2 130.3(5) . .
O2B K2 W2 29.0(3) . .
K3 K2 W3 136.9(6) . .
O12A K2 W3 123.5(6) 3_766 .
O2A K2 W3 77.7(4) . .
O6A K2 W3 155.1(6) 1_554 .
O3A K2 W3 23.5(3) . .
O4W K2 W3 86.6(9) . .
K4 K2 W3 73.9(4) . .
O2B K2 W3 28.1(3) . .
W2 K2 W3 56.6(2) . .
K2 K3 O7W 100.2(8) . 3_666
K2 K3 O2A 68.6(6) . .
O7W K3 O2A 63.5(7) 3_666 .
K2 K3 O12A 63.7(6) . 3_766
O7W K3 O12A 94.3(8) 3_666 3_766
O2A K3 O12A 122.0(6) . 3_766
K2 K3 O2W 136.6(7) . 3_766
O7W K3 O2W 115.6(8) 3_666 3_766
O2A K3 O2W 148.9(6) . 3_766
O12A K3 O2W 88.9(6) 3_766 3_766
K2 K3 O7A 117.3(6) . 1_554
O7W K3 O7A 98.7(7) 3_666 1_554
O2A K3 O7A 68.1(5) . 1_554
O12A K3 O7A 166.4(6) 3_766 1_554
O2W K3 O7A 82.0(5) 3_766 1_554
K2 K3 O6A 67.6(6) . 1_554
O7W K3 O6A 162.0(8) 3_666 1_554
O2A K3 O6A 119.8(6) . 1_554
O12A K3 O6A 68.7(5) 3_766 1_554
O2W K3 O6A 71.3(5) 3_766 1_554
O7A K3 O6A 98.7(6) 1_554 1_554
K2 K3 W7 110.2(5) . 1_554
O7W K3 W7 120.6(7) 3_666 1_554
O2A K3 W7 81.7(4) . 1_554
O12A K3 W7 144.8(5) 3_766 1_554
O2W K3 W7 72.6(4) 3_766 1_554
O7A K3 W7 21.9(3) 1_554 1_554
O6A K3 W7 76.9(4) 1_554 1_554
K2 K3 W6 80.2(5) . 1_554
O7W K3 W6 175.7(7) 3_666 1_554
O2A K3 W6 112.9(4) . 1_554
O12A K3 W6 89.7(4) 3_766 1_554
O2W K3 W6 65.9(4) 3_766 1_554
O7A K3 W6 77.4(4) 1_554 1_554
O6A K3 W6 21.5(3) 1_554 1_554
W7 K3 W6 55.52(15) 1_554 1_554
K2 K3 W12 83.5(5) . 3_766
O7W K3 W12 83.3(6) 3_666 3_766
O2A K3 W12 130.4(5) . 3_766
O12A K3 W12 21.1(3) 3_766 3_766
O2W K3 W12 77.6(4) 3_766 3_766
O7A K3 W12 158.1(5) 1_554 3_766
O6A K3 W12 82.2(4) 1_554 3_766
W7 K3 W12 147.8(3) 1_554 3_766
W6 K3 W12 101.0(3) 1_554 3_766
O11A K4 O3A 124.8(7) 3_766 .
O11A K4 O10A 71.1(6) 3_766 1_655
O3A K4 O10A 153.7(8) . 1_655
O11A K4 K2 140.5(7) 3_766 .
O3A K4 K2 62.0(5) . .
O10A K4 K2 121.4(7) 1_655 .
O11A K4 O11W 76.2(10) 3_766 1_655
O3A K4 O11W 56.6(10) . 1_655
O10A K4 O11W 146.6(11) 1_655 1_655
K2 K4 O11W 80.8(10) . 1_655
O11A K4 O9B 80.0(6) 3_766 1_655
O3A K4 O9B 105.2(6) . 1_655
O10A K4 O9B 53.5(5) 1_655 1_655
K2 K4 O9B 138.9(6) . 1_655
O11W K4 O9B 127.0(10) 1_655 1_655
O11A K4 O9A 77.1(6) 3_766 1_655
O3A K4 O9A 67.6(6) . 1_655
O10A K4 O9A 100.3(7) 1_655 1_655
K2 K4 O9A 128.9(6) . 1_655
O11W K4 O9A 78.5(10) 1_655 1_655
O9B K4 O9A 50.1(5) 1_655 1_655
O11A K4 O12A 90.3(6) 3_766 3_766
O3A K4 O12A 97.8(6) . 3_766
O10A K4 O12A 103.3(6) 1_655 3_766
K2 K4 O12A 51.3(5) . 3_766
O11W K4 O12A 69.9(10) 1_655 3_766
O9B K4 O12A 156.6(7) 1_655 3_766
O9A K4 O12A 148.0(7) 1_655 3_766
O11A K4 O8W 136.8(12) 3_766 .
O3A K4 O8W 70.2(11) . .
O10A K4 O8W 84.0(11) 1_655 .
K2 K4 O8W 82.6(11) . .
O11W K4 O8W 126.0(14) 1_655 .
O9B K4 O8W 56.9(11) 1_655 .
O9A K4 O8W 73.2(11) 1_655 .
O12A K4 O8W 130.3(11) 3_766 .
O11A K4 W10 74.5(5) 3_766 1_655
O3A K4 W10 132.5(6) . 1_655
O10A K4 W10 24.1(4) 1_655 1_655
K2 K4 W10 133.5(5) . 1_655
O11W K4 W10 145.7(10) 1_655 1_655
O9B K4 W10 29.4(3) 1_655 1_655
O9A K4 W10 77.9(5) 1_655 1_655
O12A K4 W10 127.3(5) 3_766 1_655
O8W K4 W10 69.2(10) . 1_655
O11A K4 W11 18.7(4) 3_766 3_766
O3A K4 W11 122.8(6) . 3_766
O10A K4 W11 79.3(5) 1_655 3_766
K2 K4 W11 121.8(5) . 3_766
O11W K4 W11 67.4(9) 1_655 3_766
O9B K4 W11 98.3(5) 1_655 3_766
O9A K4 W11 91.8(5) 1_655 3_766
O12A K4 W11 71.9(4) 3_766 3_766
O8W K4 W11 155.2(11) . 3_766
W10 K4 W11 88.7(3) 1_655 3_766
P1 O1P1 W11 128.2(8) . .
P1 O1P1 U1 141.9(8) . .
W11 O1P1 U1 90.0(5) . .
P1 O2P1 W1 126.0(6) . .
P1 O2P1 W1 126.0(6) . 4_575
W1 O2P1 W1 93.7(7) . 4_575
P1 O3P1 W2 126.4(6) . 4_575
P1 O3P1 W2 126.4(6) . .
W2 O3P1 W2 92.3(7) 4_575 .
P2 O1P2 W12 129.2(9) . .
P2 O1P2 U1 140.6(9) . .
W12 O1P2 U1 90.2(5) . .
P2 O2P2 W3 126.4(6) . 4_575
P2 O2P2 W3 126.4(6) . .
W3 O2P2 W3 93.8(7) 4_575 .
P2 O3P2 W4 126.0(6) . 4_575
P2 O3P2 W4 126.0(6) . .
W4 O3P2 W4 93.3(7) 4_575 .
P3 O1P3 W13 130.1(8) . .
P3 O1P3 U1 140.4(8) . .
W13 O1P3 U1 89.5(4) . .
P3 O2P3 W5 126.8(6) . 4_575
P3 O2P3 W5 126.8(6) . .
W5 O2P3 W5 92.9(8) 4_575 .
P3 O3P3 W6 127.0(5) . 4_575
P3 O3P3 W6 127.0(5) . .
W6 O3P3 W6 92.3(6) 4_575 .
P4 O1P4 W14 129.8(9) . .
P4 O1P4 U1 138.9(8) . .
W14 O1P4 U1 91.1(5) . .
P4 O2P4 W7 124.9(6) . 4_575
P4 O2P4 W7 124.9(6) . .
W7 O2P4 W7 93.3(7) 4_575 .
P4 O3P4 W8 127.4(7) . .
P4 O3P4 W8 127.4(7) . 4_575
W8 O3P4 W8 91.3(8) . 4_575
P5 O1P5 W15 126.2(8) . .
P5 O1P5 U1 141.4(8) . .
W15 O1P5 U1 92.2(5) . .
P5 O2P5 W9 125.8(7) . .
P5 O2P5 W9 125.8(7) . 4_575
W9 O2P5 W9 93.4(8) . 4_575
P5 O3P5 W10 125.5(6) . .
P5 O3P5 W10 125.5(6) . 4_575
W10 O3P5 W10 90.9(7) . 4_575
O1U O1U U1 176.4(10) 4_575 4_575
O1U O1U U1 2.6(7) 4_575 .
U1 O1U U1 173.8(18) 4_575 .
O1U O1U O1P3 110.5(7) 4_575 4_575
U1 O1U O1P3 72.0(11) 4_575 4_575
U1 O1U O1P3 112.3(12) . 4_575
O1U O1U O1P2 110.5(7) 4_575 4_575
U1 O1U O1P2 72.7(11) 4_575 4_575
U1 O1U O1P2 112.8(12) . 4_575
O1P3 O1U O1P2 69.8(9) 4_575 4_575
O1U O1U O1P1 109.9(7) 4_575 4_575
U1 O1U O1P1 69.4(10) 4_575 4_575
U1 O1U O1P1 109.4(11) . 4_575
O1P3 O1U O1P1 129.1(12) 4_575 4_575
O1P2 O1U O1P1 68.0(8) 4_575 4_575
O1U O1U O1P5 109.9(7) 4_575 4_575
U1 O1U O1P5 66.5(10) 4_575 4_575
U1 O1U O1P5 107.3(11) . 4_575
O1P3 O1U O1P5 124.0(12) 4_575 4_575
O1P2 O1U O1P5 126.5(12) 4_575 4_575
O1P1 O1U O1P5 66.3(8) 4_575 4_575
O1U O1U O1P4 110.2(7) 4_575 4_575
U1 O1U O1P4 68.0(10) 4_575 4_575
U1 O1U O1P4 108.8(11) . 4_575
O1P3 O1U O1P4 68.5(8) 4_575 4_575
O1P2 O1U O1P4 129.3(12) 4_575 4_575
O1P1 O1U O1P4 122.5(12) 4_575 4_575
O1P5 O1U O1P4 62.2(8) 4_575 4_575
W1 O1A K1 116.0(8) . .
W2 O1B W1 149.9(8) . .
W1 O1C W1 118.7(11) 4_575 .
W11 O1D W1 152.0(9) . .
W2 O2A K3 161.4(8) . .
W2 O2A K2 114.3(7) . .
K3 O2A K2 47.2(4) . .
W3 O2B W2 160.9(9) . .
W3 O2B K2 97.3(6) . .
W2 O2B K2 94.6(6) . .
W2 O2C W2 120.2(10) 4_575 .
W2 O2D W11 150.1(8) . .
W3 O3A K4 155.4(9) . .
W3 O3A K2 112.0(8) . .
K4 O3A K2 65.6(5) . .
W4 O3B W3 151.9(9) . .
W3 O3C W3 117.7(11) 4_575 .
W12 O3D W3 148.8(8) . .
W4 O4B W5 160.8(10) . .
W4 O4C W4 120.1(11) . 4_575
W12 O4D W4 148.1(9) . .
W5 O5A K1 141.6(8) . 1_656
W6 O5B W5 150.7(9) . .
W5 O5C W5 118.0(11) . 4_575
W13 O5D W5 149.9(8) . .
W6 O6A K3 120.0(8) . 1_556
W6 O6A K2 133.2(9) . 1_556
K3 O6A K2 46.3(4) 1_556 1_556
W6 O6B W7 161.9(9) . .
W6 O6C W6 119.0(11) 4_575 .
W13 O6D W6 148.5(8) . .
W7 O7A K3 118.8(8) . 1_556
W7 O7B W8 154.1(10) . .
W7 O7C W7 118.8(11) . 4_575
W7 O7D W14 150.0(8) . .
W8 O8B W9 160.8(11) . .
W8 O8C W8 119.3(12) 4_575 .
W14 O8D W8 150.6(9) . .
W9 O9A K4 110.1(9) . 1_455
W10 O9B W9 152.2(10) . .
W10 O9B K4 95.3(7) . 1_455
W9 O9B K4 103.5(7) . 1_455
W9 O9C W9 121.9(13) 4_575 .
W15 O9D W9 151.2(9) . .
W10 O10A K4 113.6(9) . 1_455
W10 O10A K1 112.7(8) . .
K4 O10A K1 133.0(8) 1_455 .
W1 O10B W10 161.5(9) . .
W1 O10B K1 92.0(6) . .
W10 O10B K1 95.4(6) . .
W10 O10C W10 121.3(12) 4_575 .
W15 O10D W10 152.1(9) . .
W11 O11A K4 131.0(9) . 3_766
W12 O11E W11 157.0(10) . .
W12 O11E U1 100.4(7) . .
W11 O11E U1 99.3(7) . .
W12 O12A K2 160.7(9) . 3_766
W12 O12A K3 123.0(8) . 3_766
K2 O12A K3 48.7(5) 3_766 3_766
W12 O12A K4 122.2(8) . 3_766
K2 O12A K4 62.6(5) 3_766 3_766
K3 O12A K4 111.3(6) 3_766 3_766
W13 O12E W12 157.9(9) . .
W13 O12E U1 99.0(6) . .
W12 O12E U1 100.1(6) . .
W13 O13E W14 156.2(8) . .
W13 O13E U1 99.7(6) . .
W14 O13E U1 100.5(6) . .
W14 O14A K1 124.7(8) . 3_666
W14 O14E W15 157.1(10) . .
W14 O14E U1 98.6(7) . .
W15 O14E U1 100.2(7) . .
W15 O15E W11 156.0(9) . .
W15 O15E U1 103.1(6) . .
W11 O15E U1 96.6(6) . .
K2 O4W K2 135.5(17) 4_575 .
K4 O8W K4 164(2) . 4_575
K1 O9W K1 169(2) 4_575 .

loop_
_geom_bond_atom_site_label_1
_geom_bond_atom_site_label_2
_geom_bond_distance
_geom_bond_site_symmetry_2
W1 O1A 1.724(17) .
W1 O10B 1.915(16) .
W1 O1D 1.920(14) .
W1 O1C 1.950(11) .
W1 O1B 1.953(15) .
W1 O2P1 2.301(13) .
W1 K1 3.926(10) .
W2 O2A 1.726(15) .
W2 O2D 1.905(14) .
W2 O1B 1.939(15) .
W2 O2C 1.941(10) .
W2 O2B 1.942(15) .
W2 O3P1 2.334(14) .
W2 K2 3.993(15) .
W3 O3A 1.747(16) .
W3 O3D 1.923(14) .
W3 O2B 1.928(15) .
W3 O3C 1.951(11) .
W3 O3B 1.968(16) .
W3 O2P2 2.287(14) .
W3 K2 4.061(15) .
W4 O4A 1.713(17) .
W4 O3B 1.924(16) .
W4 O4C 1.934(11) .
W4 O4B 1.941(17) .
W4 O4D 1.960(15) .
W4 O3P2 2.304(14) .
W5 O5A 1.738(17) .
W5 O5D 1.944(14) .
W5 O4B 1.944(17) .
W5 O5C 1.958(11) .
W5 O5B 1.978(15) .
W5 O2P3 2.316(15) .
W6 O6A 1.735(17) .
W6 O5B 1.920(15) .
W6 O6B 1.925(16) .
W6 O6D 1.943(14) .
W6 O6C 1.947(12) .
W6 O3P3 2.328(12) .
W6 K3 4.101(12) 1_556
W7 O7A 1.737(16) .
W7 O7D 1.905(14) .
W7 O7B 1.927(18) .
W7 O6B 1.929(16) .
W7 O7C 1.953(11) .
W7 O2P4 2.312(13) .
W7 K3 4.071(11) 1_556
W8 O8A 1.710(18) .
W8 O8B 1.912(18) .
W8 O8D 1.921(15) .
W8 O7B 1.945(18) .
W8 O8C 1.948(12) .
W8 O3P4 2.352(17) .
W9 O9A 1.70(2) .
W9 O9D 1.935(15) .
W9 O9C 1.935(12) .
W9 O8B 1.944(18) .
W9 O9B 1.980(17) .
W9 O2P5 2.324(15) .
W10 O10A 1.740(19) .
W10 O10D 1.905(15) .
W10 O9B 1.929(17) .
W10 O10B 1.938(16) .
W10 O10C 1.945(12) .
W10 O3P5 2.380(14) .
W10 K4 3.909(15) 1_455
W10 K1 4.035(9) .
W11 O11A 1.732(16) .
W11 O1D 1.890(15) .
W11 O11E 1.939(17) .
W11 O2D 1.942(14) .
W11 O15E 1.972(16) .
W11 O1P1 2.335(14) .
W11 U1 3.5207(16) .
W11 K4 4.073(15) 3_766
W12 O12A 1.763(16) .
W12 O4D 1.884(15) .
W12 O3D 1.913(14) .
W12 O11E 1.928(17) .
W12 O12E 1.932(15) .
W12 O1P2 2.280(15) .
W12 U1 3.5399(18) .
W12 K3 4.104(12) 3_766
W13 O13A 1.737(15) .
W13 O6D 1.903(14) .
W13 O5D 1.905(14) .
W13 O13E 1.918(15) .
W13 O12E 1.921(15) .
W13 O1P3 2.297(13) .
W13 U1 3.5048(16) .
W14 O14A 1.740(16) .
W14 O14E 1.897(18) .
W14 O8D 1.910(16) .
W14 O7D 1.925(15) .
W14 O13E 1.951(15) .
W14 O1P4 2.269(15) .
W14 U1 3.5478(17) .
W14 K1 4.064(10) 3_666
W15 O15A 1.68(2) .
W15 O15E 1.892(16) .
W15 O10D 1.901(15) .
W15 O9D 1.913(15) .
W15 O14E 1.964(18) .
W15 O1P5 2.409(14) .
W15 U1 3.6314(18) .
U1 O1U 1.67(3) 4_575
U1 O1U 2.33(3) .
U1 O1P5 2.626(14) .
U1 O13E 2.630(14) .
U1 O1P1 2.637(14) .
U1 O11E 2.641(17) .
U1 O12E 2.645(15) .
U1 O1P3 2.667(14) .
U1 O1P4 2.683(15) .
U1 O1P2 2.700(15) .
U1 O15E 2.700(16) .
U1 O14E 2.727(18) .
P1 O1P1 1.536(15) 4_575
P1 O1P1 1.536(15) .
P1 O3P1 1.55(2) .
P1 O2P1 1.58(2) .
P2 O1P2 1.542(15) .
P2 O1P2 1.542(15) 4_575
P2 O2P2 1.57(2) .
P2 O3P2 1.57(2) .
P3 O1P3 1.524(14) .
P3 O1P3 1.524(14) 4_575
P3 O3P3 1.541(18) .
P3 O2P3 1.57(2) .
P4 O3P4 1.50(3) .
P4 O1P4 1.565(15) .
P4 O1P4 1.565(15) 4_575
P4 O2P4 1.60(2) .
P5 O3P5 1.53(2) .
P5 O1P5 1.578(15) 4_575
P5 O1P5 1.578(15) .
P5 O2P5 1.59(2) .
K1 O5W 2.67(3) .
K1 O14A 2.812(19) 3_666
K1 O1A 2.85(2) .
K1 O5A 2.943(19) 1_454
K1 O10A 3.03(2) .
K1 O9W 3.258(13) .
K1 O10W 3.27(5) 1_454
K1 O10B 3.362(18) .
K1 W14 4.064(10) 3_666
K2 K3 2.331(19) .
K2 O12A 2.78(2) 3_766
K2 O2A 2.96(2) .
K2 O6A 2.98(2) 1_554
K2 O3A 3.07(2) .
K2 O4W 3.16(2) .
K2 K4 3.16(2) .
K2 O2B 3.34(2) .
K3 O7W 2.83(3) 3_666
K3 O2A 2.863(19) .
K3 O12A 2.87(2) 3_766
K3 O2W 2.88(2) 3_766
K3 O7A 2.94(2) 1_554
K3 O6A 2.95(2) 1_554
K3 W7 4.071(11) 1_554
K3 W6 4.101(11) 1_554
K3 W12 4.104(12) 3_766
K4 O11A 2.72(2) 3_766
K4 O3A 2.75(2) .
K4 O10A 2.87(2) 1_655
K4 O11W 3.19(5) 1_655
K4 O9B 3.23(2) 1_655
K4 O9A 3.26(2) 1_655
K4 O12A 3.26(2) 3_766
K4 O8W 3.383(17) .
K4 W10 3.909(15) 1_655
K4 W11 4.073(15) 3_766
O2P1 W1 2.301(13) 4_575
O3P1 W2 2.334(14) 4_575
O2P2 W3 2.287(14) 4_575
O3P2 W4 2.304(14) 4_575
O2P3 W5 2.316(15) 4_575
O3P3 W6 2.328(12) 4_575
O2P4 W7 2.312(13) 4_575
O3P4 W8 2.352(17) 4_575
O2P5 W9 2.324(15) 4_575
O3P5 W10 2.380(14) 4_575
O1U O1U 0.66(6) 4_575
O1U U1 1.67(3) 4_575
O1U O1P3 2.66(3) 4_575
O1U O1P2 2.67(3) 4_575
O1U O1P1 2.71(3) 4_575
O1U O1P5 2.80(3) 4_575
O1U O1P4 2.82(3) 4_575
O1C W1 1.950(11) 4_575
O2C W2 1.941(10) 4_575
O3C W3 1.951(11) 4_575
O4C W4 1.934(11) 4_575
O5A K1 2.943(19) 1_656
O5C W5 1.958(11) 4_575
O6A K3 2.95(2) 1_556
O6A K2 2.98(2) 1_556
O6C W6 1.947(12) 4_575
O7A K3 2.94(2) 1_556
O7C W7 1.953(11) 4_575
O8C W8 1.948(12) 4_575
O9A K4 3.26(2) 1_455
O9B K4 3.23(2) 1_455
O9C W9 1.935(12) 4_575
O10A K4 2.87(2) 1_455
O10C W10 1.945(12) 4_575
O11A K4 2.72(2) 3_766
O12A K2 2.78(2) 3_766
O12A K3 2.87(2) 3_766
O12A K4 3.26(2) 3_766
O14A K1 2.812(19) 3_666
O2W K3 2.88(2) 3_766
O4W K2 3.16(2) 4_575
O7W K3 2.83(3) 3_666
O8W K4 3.383(17) 4_575
O9W K1 3.258(13) 4_575
O10W K1 3.27(5) 1_656
O11W K4 3.19(5) 1_455
